data_4071389
loop_
_publ_author_name
'Downing, Joanne H.'
'Floure, Jo\"elle'
'Heslop, Katie'
'Haddow, Mairi F.'
'Hopewell, Jonathan'
'Lusi, Matteo'
'Phetmung, Hirahataya'
'Orpen, A. Guy'
'Pringle, Paul G.'
'Pugh, Robert I.'
'Zambrano-Williams, Damaris'

_publ_section_title
;
 General Routes to Alkyl Phosphatrioxaadamantane Ligands
;
_journal_issue 13
_journal_name_full Organometallics
_journal_page_first 3216
_journal_paper_doi 10.1021/om800141y
_journal_volume 27
_journal_year 2008
_chemical_formula_sum 'C21 H36 Cl4 O6 P2 Pt'
_chemical_formula_weight 783.33
_chemical_name_systematic
; 
 ? 
;
_space_group_IT_number 9
_symmetry_cell_setting monoclinic
_symmetry_space_group_name_Hall 'C -2yc'
_symmetry_space_group_name_H-M 'C 1 c 1'
_atom_sites_solution_hydrogens geom
_atom_sites_solution_primary direct
_atom_sites_solution_secondary difmap
_audit_creation_method SHELXL-97
_cell_angle_alpha 90.00
_cell_angle_beta 114.415(4)
_cell_angle_gamma 90.00
_cell_formula_units_Z 4
_cell_length_a 12.0568(4)
_cell_length_b 21.1776(6)
_cell_length_c 12.7975(4)
_cell_measurement_temperature 100(2)
_cell_volume 2975.43(19)
_computing_cell_refinement
;
 CrysAlis RED, Oxford Diffraction Ltd.,
 Version 1.171.32.5 (release 08-05-2007 CrysAlis171 .NET)
 (compiled May  8 2007,13:10:02)
;
_computing_data_collection
;
 CrysAlis CCD, Oxford Diffraction Ltd.,
 Version 1.171.32.5 (release 08-05-2007 CrysAlis171 .NET)
 (compiled May  8 2007,13:10:02)
;
_computing_data_reduction
;
 CrysAlis RED, Oxford Diffraction Ltd.,
 Version 1.171.32.5 (release 08-05-2007 CrysAlis171 .NET)
 (compiled May  8 2007,13:10:02)
;
_computing_structure_refinement 'SHELXL-97 (Sheldrick, 1997)'
_computing_structure_solution 'SHELXS-97 (Sheldrick, 1990)'
_diffrn_ambient_temperature 100(2)
_diffrn_measured_fraction_theta_full 0.986
_diffrn_measured_fraction_theta_max 0.986
_diffrn_radiation_monochromator graphite
_diffrn_radiation_source 'fine-focus sealed tube'
_diffrn_radiation_type MoK\a
_diffrn_radiation_wavelength 0.71073
_diffrn_reflns_av_R_equivalents 0.0494
_diffrn_reflns_av_sigmaI/netI 0.0585
_diffrn_reflns_limit_h_max 16
_diffrn_reflns_limit_h_min -16
_diffrn_reflns_limit_k_max 28
_diffrn_reflns_limit_k_min -29
_diffrn_reflns_limit_l_max 18
_diffrn_reflns_limit_l_min -18
_diffrn_reflns_number 65740
_diffrn_reflns_theta_full 30.07
_diffrn_reflns_theta_max 30.07
_diffrn_reflns_theta_min 2.09
_exptl_absorpt_coefficient_mu 5.215
_exptl_absorpt_correction_T_max 1.00000
_exptl_absorpt_correction_T_min 0.39303
_exptl_absorpt_correction_type multi-scan
_exptl_absorpt_process_details
;
CrysAlis RED, Oxford Diffraction Ltd.,
Version 1.171.32.5 (release 08-05-2007 CrysAlis171 .NET)
(compiled May  8 2007,13:10:02)
Empirical absorption correction using spherical harmonics,
 implemented in SCALE3 ABSPACK scaling algorithm.
;
_exptl_crystal_colour colourless
_exptl_crystal_density_diffrn 1.749
_exptl_crystal_density_method 'not measured'
_exptl_crystal_description prism
_exptl_crystal_F_000 1544
_exptl_crystal_size_max 0.3
_exptl_crystal_size_mid 0.2
_exptl_crystal_size_min 0.1
_refine_diff_density_max 2.455
_refine_diff_density_min -1.565
_refine_diff_density_rms 0.154
_refine_ls_abs_structure_details 'Flack H D (1983), Acta Cryst. A39, 876-881'
_refine_ls_abs_structure_Flack 0.532(4)
_refine_ls_extinction_method none
_refine_ls_goodness_of_fit_ref 1.014
_refine_ls_hydrogen_treatment constr
_refine_ls_matrix_type full
_refine_ls_number_parameters 318
_refine_ls_number_reflns 8380
_refine_ls_number_restraints 2
_refine_ls_restrained_S_all 1.013
_refine_ls_R_factor_all 0.0343
_refine_ls_R_factor_gt 0.0274
_refine_ls_shift/su_max 0.003
_refine_ls_shift/su_mean 0.000
_refine_ls_structure_factor_coef Fsqd
_refine_ls_weighting_details 'calc w=1/[\s^2^(Fo^2^)+(0.0326P)^2^+0.0000P] where P=(Fo^2^+2Fc^2^)/3'
_refine_ls_weighting_scheme calc
_refine_ls_wR_factor_gt 0.0566
_refine_ls_wR_factor_ref 0.0578
_reflns_number_gt 7232
_reflns_number_total 8380
_reflns_threshold_expression >2sigma(I)
_cod_data_source_file om800141y-file002.cif
_cod_data_source_block jph222d
_cod_depositor_comments
;
The following automatic conversions were performed:

'_refine_ls_hydrogen_treatment' value 'constrained' was replaced with
the value 'constr' as specified in the replacement file
'src/cod-tools/trunk/data/replacement-values/replacement_values.lst'.

Automatic conversion script
Id: cif_fix_values 5376 2017-05-30 11:51:03Z andrius 
;
_cod_original_cell_volume 2975.43(16)
_cod_original_sg_symbol_H-M Cc
_cod_database_code 4071389

loop_
_symmetry_equiv_pos_as_xyz
'x, y, z'
'x, -y, z+1/2'
'x+1/2, y+1/2, z'
'x+1/2, -y+1/2, z+1/2'

loop_
_atom_site_label
_atom_site_type_symbol
_atom_site_fract_x
_atom_site_fract_y
_atom_site_fract_z
_atom_site_U_iso_or_equiv
_atom_site_adp_type
_atom_site_occupancy
_atom_site_symmetry_multiplicity
_atom_site_calc_flag
_atom_site_refinement_flags
_atom_site_disorder_assembly
_atom_site_disorder_group
Pt1 Pt 0.95551(3) 0.993705(5) 0.92046(3) 0.01574(4) Uani 0.9661(8) 1 d P A 1
Pt2 Pt 0.9712(4) 0.98948(18) 1.1451(4) 0.0106(15) Uani 0.0339(8) 1 d P . 2
Cl1 Cl 0.84398(10) 1.03856(5) 1.01433(9) 0.0216(2) Uani 0.9661(8) 1 d P . .
Cl2 Cl 1.04799(10) 0.92680(5) 1.08085(9) 0.0233(2) Uani 0.9661(8) 1 d P . .
P1 P 0.85715(10) 1.05312(5) 0.76585(9) 0.0157(2) Uani 0.9661(8) 1 d P . .
H1 H 0.9035 1.0369 0.6856 0.024 Uiso 0.9661(8) 1 calc PR A 1
C1 C 1.2786(5) 1.0200(2) 0.9166(5) 0.0306(11) Uani 0.9661(8) 1 d P . .
H1A H 1.3660 1.0197 0.9479 0.046 Uiso 0.9661(8) 1 calc PR . .
H1B H 1.2524 1.0388 0.9708 0.046 Uiso 0.9661(8) 1 calc PR . .
H1C H 1.2474 1.0441 0.8468 0.046 Uiso 0.9661(8) 1 calc PR . .
C2 C 1.2312(4) 0.95290(19) 0.8915(4) 0.0219(9) Uani 0.9661(8) 1 d P A .
C3 C 1.2790(4) 0.90876(19) 0.9925(4) 0.0203(9) Uani 0.9661(8) 1 d P . .
H3A H 1.2459 0.9206 1.0471 0.024 Uiso 0.9661(8) 1 calc PR . .
H3B H 1.3670 0.9124 1.0304 0.024 Uiso 0.9661(8) 1 calc PR . .
C4 C 1.2445(4) 0.84051(19) 0.9547(4) 0.0225(9) Uani 0.9661(8) 1 d P . .
C5 C 1.2966(4) 0.7939(2) 1.0508(4) 0.0291(10) Uani 0.9661(8) 1 d P . .
H5A H 1.2722 0.7520 1.0217 0.044 Uiso 0.9661(8) 1 calc PR . .
H5B H 1.2671 0.8030 1.1083 0.044 Uiso 0.9661(8) 1 calc PR . .
H5C H 1.3838 0.7967 1.0840 0.044 Uiso 0.9661(8) 1 calc PR . .
C6 C 0.9165(4) 0.84224(19) 0.7580(4) 0.0243(10) Uani 0.9661(8) 1 d P . .
H6A H 0.9128 0.7976 0.7443 0.036 Uiso 0.9661(8) 1 calc PR . .
H6B H 0.8679 0.8638 0.6879 0.036 Uiso 0.9661(8) 1 calc PR . .
H6C H 0.8858 0.8513 0.8147 0.036 Uiso 0.9661(8) 1 calc PR . .
C7 C 1.0465(4) 0.86424(18) 0.8005(3) 0.0181(8) Uani 0.9661(8) 1 d P A .
C8 C 1.1043(5) 0.8513(2) 0.7159(4) 0.0254(12) Uani 0.9661(8) 1 d P . .
H8A H 1.0895 0.8078 0.6902 0.031 Uiso 0.9661(8) 1 calc PR . .
H8B H 1.0670 0.8784 0.6492 0.031 Uiso 0.9661(8) 1 calc PR . .
C9 C 1.2401(5) 0.8635(3) 0.7718(5) 0.0313(14) Uani 0.9661(8) 1 d P . .
C10 C 1.3047(5) 0.8475(3) 0.6956(5) 0.0378(15) Uani 0.9661(8) 1 d P . .
H10A H 1.3901 0.8563 0.7359 0.057 Uiso 0.9661(8) 1 calc PR . .
H10B H 1.2716 0.8726 0.6271 0.057 Uiso 0.9661(8) 1 calc PR . .
H10C H 1.2934 0.8036 0.6755 0.057 Uiso 0.9661(8) 1 calc PR . .
O1 O 1.2643(3) 0.92964(15) 0.8017(3) 0.0248(8) Uani 0.9661(8) 1 d P . .
O2 O 1.1150(3) 0.83132(12) 0.9048(2) 0.0204(6) Uani 0.9661(8) 1 d P . .
O3 O 1.2920(3) 0.82512(17) 0.8719(3) 0.0275(9) Uani 0.9661(8) 1 d P . .
P2 P 1.06137(10) 0.95080(5) 0.82956(10) 0.0164(2) Uani 0.9661(8) 1 d P . .
H2 H 1.0209 0.9806 0.7225 0.025 Uiso 0.9661(8) 1 calc PR A 1
C11 C 0.6489(4) 0.9761(2) 0.6783(4) 0.0304(11) Uani 0.9661(8) 1 d P . .
H11A H 0.5617 0.9736 0.6396 0.046 Uiso 0.9661(8) 1 calc PR A .
H11B H 0.6753 0.9569 0.7527 0.046 Uiso 0.9661(8) 1 calc PR . .
H11C H 0.6847 0.9542 0.6342 0.046 Uiso 0.9661(8) 1 calc PR . .
C12 C 0.6880(4) 1.04447(19) 0.6916(4) 0.0207(9) Uani 0.9661(8) 1 d P A .
C13 C 0.6488(4) 1.0780(2) 0.5775(4) 0.0234(11) Uani 0.9661(8) 1 d P . .
H13A H 0.6942 1.0616 0.5360 0.028 Uiso 0.9661(8) 1 calc PR A .
H13B H 0.5629 1.0705 0.5315 0.028 Uiso 0.9661(8) 1 calc PR . .
C14 C 0.6717(5) 1.1480(3) 0.5968(4) 0.0260(12) Uani 0.9661(8) 1 d P A .
C15 C 0.6242(5) 1.1861(3) 0.4854(5) 0.0396(16) Uani 0.9661(8) 1 d P . .
H15A H 0.6414 1.2300 0.5028 0.059 Uiso 0.9661(8) 1 calc PR A .
H15B H 0.5378 1.1801 0.4455 0.059 Uiso 0.9661(8) 1 calc PR . .
H15C H 0.6635 1.1719 0.4379 0.059 Uiso 0.9661(8) 1 calc PR . .
C16 C 0.9861(4) 1.1667(2) 0.8231(4) 0.0356(12) Uani 1 1 d . . .
H16A H 0.9832 1.2120 0.8250 0.053 Uiso 0.9661(8) 1 calc PR A .
H16B H 1.0274 1.1538 0.7766 0.053 Uiso 0.9661(8) 1 calc PR . .
H16C H 1.0291 1.1508 0.8997 0.053 Uiso 0.9661(8) 1 calc PR . .
C17 C 0.8576(4) 1.14065(19) 0.7727(3) 0.0226(9) Uani 0.9661(8) 1 d P A .
C18 C 0.7801(4) 1.16128(19) 0.8348(4) 0.0240(10) Uani 0.9661(8) 1 d P . .
H18A H 0.8122 1.1426 0.9108 0.029 Uiso 0.9661(8) 1 calc PR A .
H18B H 0.7846 1.2068 0.8437 0.029 Uiso 0.9661(8) 1 calc PR . .
C19 C 0.6511(5) 1.1423(2) 0.7717(4) 0.0321(12) Uani 0.9661(8) 1 d P A .
C20 C 0.5712(5) 1.1644(2) 0.8290(4) 0.0348(12) Uani 0.9661(8) 1 d P . .
H20A H 0.4889 1.1511 0.7846 0.052 Uiso 0.9661(8) 1 calc PR A .
H20B H 0.5742 1.2096 0.8345 0.052 Uiso 0.9661(8) 1 calc PR . .
H20C H 0.5998 1.1465 0.9046 0.052 Uiso 0.9661(8) 1 calc PR . .
O4 O 0.6345(3) 1.07488(14) 0.7594(3) 0.0289(7) Uani 0.9661(8) 1 d P . .
O5 O 0.7998(3) 1.16375(15) 0.6546(3) 0.0241(8) Uani 0.9661(8) 1 d P . .
O6 O 0.6052(3) 1.17166(18) 0.6604(3) 0.0301(9) Uani 0.9661(8) 1 d P . .
C21 C 0.4655(5) 0.7488(2) 0.5387(5) 0.0398(12) Uani 1 1 d . . .
H21A H 0.5046 0.7233 0.5007 0.048 Uiso 1 1 calc R . .
H21B H 0.4300 0.7204 0.5760 0.048 Uiso 1 1 calc R . .
Cl3 Cl 0.57585(14) 0.79591(7) 0.64323(13) 0.0537(4) Uani 1 1 d . . .
Cl4 Cl 0.34987(14) 0.79324(7) 0.43615(13) 0.0508(4) Uani 1 1 d . . .

loop_
_atom_site_aniso_label
_atom_site_aniso_U_11
_atom_site_aniso_U_22
_atom_site_aniso_U_33
_atom_site_aniso_U_23
_atom_site_aniso_U_13
_atom_site_aniso_U_12
Pt1 0.01802(6) 0.01574(7) 0.01343(6) 0.00065(13) 0.00647(5) 0.00151(14)
Pt2 0.013(2) 0.006(2) 0.012(2) -0.0022(14) 0.0042(17) -0.0048(15)
Cl1 0.0283(6) 0.0191(5) 0.0200(6) 0.0047(4) 0.0124(5) 0.0076(4)
Cl2 0.0311(6) 0.0213(5) 0.0205(6) 0.0075(4) 0.0136(5) 0.0105(4)
P1 0.0181(6) 0.0110(5) 0.0160(6) -0.0006(4) 0.0052(5) 0.0038(4)
C1 0.029(3) 0.022(2) 0.041(3) 0.003(2) 0.015(2) -0.0024(19)
C2 0.021(2) 0.017(2) 0.029(2) 0.0032(17) 0.012(2) 0.0037(16)
C3 0.013(2) 0.021(2) 0.027(2) 0.0000(17) 0.0085(18) 0.0010(16)
C4 0.024(2) 0.015(2) 0.031(2) 0.0079(17) 0.015(2) 0.0056(17)
C5 0.027(2) 0.029(3) 0.028(3) 0.0140(19) 0.008(2) 0.0073(19)
C6 0.029(3) 0.012(2) 0.028(3) -0.0012(17) 0.008(2) 0.0032(17)
C7 0.024(2) 0.0104(19) 0.017(2) 0.0011(15) 0.0052(18) 0.0042(16)
C8 0.042(3) 0.009(2) 0.026(3) 0.0035(18) 0.015(2) 0.008(2)
C9 0.044(3) 0.026(3) 0.033(3) 0.010(2) 0.025(3) 0.011(2)
C10 0.050(4) 0.035(3) 0.040(3) 0.013(3) 0.030(3) 0.020(3)
O1 0.0323(19) 0.0132(16) 0.035(2) 0.0098(14) 0.0203(16) 0.0062(13)
O2 0.0248(16) 0.0117(14) 0.0226(16) 0.0046(11) 0.0078(13) 0.0034(11)
O3 0.033(2) 0.0232(19) 0.036(2) 0.0094(16) 0.0240(17) 0.0168(15)
P2 0.0186(6) 0.0112(5) 0.0186(6) 0.0004(4) 0.0069(5) 0.0039(4)
C11 0.027(3) 0.033(3) 0.030(3) 0.007(2) 0.011(2) -0.005(2)
C12 0.020(2) 0.020(2) 0.021(2) 0.0038(17) 0.0067(18) 0.0090(17)
C13 0.011(2) 0.035(3) 0.020(2) 0.003(2) 0.0019(19) 0.0065(19)
C14 0.029(3) 0.031(3) 0.021(3) 0.015(2) 0.014(2) 0.013(2)
C15 0.036(3) 0.052(4) 0.028(3) 0.028(3) 0.010(3) 0.021(3)
C16 0.040(3) 0.014(2) 0.036(3) -0.0038(18) -0.002(2) -0.0039(19)
C17 0.037(3) 0.0114(19) 0.015(2) 0.0022(16) 0.006(2) 0.0050(17)
C18 0.046(3) 0.013(2) 0.021(2) 0.0063(16) 0.021(2) 0.0145(19)
C19 0.061(4) 0.019(2) 0.025(3) 0.0112(19) 0.026(3) 0.021(2)
C20 0.049(3) 0.027(2) 0.039(3) 0.012(2) 0.029(3) 0.016(2)
O4 0.0327(18) 0.0300(18) 0.0291(18) 0.0060(14) 0.0180(16) 0.0097(14)
O5 0.0239(18) 0.0171(18) 0.0281(18) 0.0066(14) 0.0075(15) 0.0046(13)
O6 0.037(2) 0.037(2) 0.0230(18) 0.0129(16) 0.0191(16) 0.0119(16)
C21 0.052(3) 0.024(2) 0.051(3) 0.000(2) 0.029(3) -0.002(2)
Cl3 0.0489(9) 0.0610(9) 0.0599(9) -0.0249(7) 0.0311(8) -0.0108(7)
Cl4 0.0501(9) 0.0580(9) 0.0540(9) 0.0082(7) 0.0313(8) 0.0081(7)

loop_
_atom_type_symbol
_atom_type_description
_atom_type_scat_dispersion_real
_atom_type_scat_dispersion_imag
_atom_type_scat_source
C C 0.0033 0.0016 'International Tables Vol C Tables 4.2.6.8 and 6.1.1.4'
H H 0.0000 0.0000 'International Tables Vol C Tables 4.2.6.8 and 6.1.1.4'
O O 0.0106 0.0060 'International Tables Vol C Tables 4.2.6.8 and 6.1.1.4'
P P 0.1023 0.0942 'International Tables Vol C Tables 4.2.6.8 and 6.1.1.4'
Cl Cl 0.1484 0.1585 'International Tables Vol C Tables 4.2.6.8 and 6.1.1.4'
Pt Pt -1.7033 8.3905 'International Tables Vol C Tables 4.2.6.8 and 6.1.1.4'

loop_
_geom_angle_atom_site_label_1
_geom_angle_atom_site_label_2
_geom_angle_atom_site_label_3
_geom_angle
_geom_angle_site_symmetry_1
_geom_angle_site_symmetry_3
P1 Pt1 P2 88.65(4) . .
P1 Pt1 Cl1 91.07(4) . .
P2 Pt1 Cl1 179.66(6) . .
P1 Pt1 Cl2 176.25(5) . .
P2 Pt1 Cl2 92.42(4) . .
Cl1 Pt1 Cl2 87.85(4) . .
Cl2 Pt2 Cl1 109.0(2) . .
Cl2 Pt2 P2 129.5(2) . 2_575
Cl1 Pt2 P2 113.94(17) . 2_575
Cl2 Pt2 P1 117.63(17) . 2_575
Cl1 Pt2 P1 105.13(17) . 2_575
P2 Pt2 P1 75.28(12) 2_575 2_575
Pt2 Cl1 Pt1 79.42(12) . .
Pt2 Cl2 Pt1 79.90(13) . .
C17 P1 C12 95.9(2) . .
C17 P1 Pt1 122.14(14) . .
C12 P1 Pt1 117.69(14) . .
C17 P1 Pt2 112.34(17) . 2_574
C12 P1 Pt2 113.26(16) . 2_574
Pt1 P1 Pt2 96.49(10) . 2_574
C17 P1 H1 106.6 . .
C12 P1 H1 106.6 . .
Pt1 P1 H1 106.6 . .
Pt2 P1 H1 10.1 2_574 .
C2 C1 H1A 109.5 . .
C2 C1 H1B 109.5 . .
H1A C1 H1B 109.5 . .
C2 C1 H1C 109.5 . .
H1A C1 H1C 109.5 . .
H1B C1 H1C 109.5 . .
O1 C2 C3 109.7(3) . .
O1 C2 C1 106.4(3) . .
C3 C2 C1 115.1(4) . .
O1 C2 P2 105.6(3) . .
C3 C2 P2 108.3(3) . .
C1 C2 P2 111.3(3) . .
C2 C3 C4 111.0(4) . .
C2 C3 H3A 109.4 . .
C4 C3 H3A 109.4 . .
C2 C3 H3B 109.4 . .
C4 C3 H3B 109.4 . .
H3A C3 H3B 108.0 . .
O3 C4 O2 109.5(4) . .
O3 C4 C5 107.2(3) . .
O2 C4 C5 106.6(3) . .
O3 C4 C3 108.0(3) . .
O2 C4 C3 111.9(3) . .
C5 C4 C3 113.4(4) . .
C4 C5 H5A 109.5 . .
C4 C5 H5B 109.5 . .
H5A C5 H5B 109.5 . .
C4 C5 H5C 109.5 . .
H5A C5 H5C 109.5 . .
H5B C5 H5C 109.5 . .
C7 C6 H6A 109.5 . .
C7 C6 H6B 109.5 . .
H6A C6 H6B 109.5 . .
C7 C6 H6C 109.5 . .
H6A C6 H6C 109.5 . .
H6B C6 H6C 109.5 . .
O2 C7 C6 107.5(3) . .
O2 C7 C8 108.4(3) . .
C6 C7 C8 113.5(4) . .
O2 C7 P2 108.8(3) . .
C6 C7 P2 112.1(3) . .
C8 C7 P2 106.3(3) . .
C9 C8 C7 110.7(4) . .
C9 C8 H8A 109.5 . .
C7 C8 H8A 109.5 . .
C9 C8 H8B 109.5 . .
C7 C8 H8B 109.5 . .
H8A C8 H8B 108.1 . .
O3 C9 O1 110.4(4) . .
O3 C9 C8 108.4(4) . .
O1 C9 C8 110.5(4) . .
O3 C9 C10 107.4(4) . .
O1 C9 C10 106.5(4) . .
C8 C9 C10 113.6(5) . .
C9 C10 H10A 109.5 . .
C9 C10 H10B 109.5 . .
H10A C10 H10B 109.5 . .
C9 C10 H10C 109.5 . .
H10A C10 H10C 109.5 . .
H10B C10 H10C 109.5 . .
C9 O1 C2 116.5(3) . .
C7 O2 C4 116.9(3) . .
C9 O3 C4 111.9(4) . .
C7 P2 C2 96.12(19) . .
C7 P2 Pt1 118.22(14) . .
C2 P2 Pt1 121.97(15) . .
C7 P2 Pt2 109.95(16) . 2_574
C2 P2 Pt2 111.24(17) . 2_574
Pt1 P2 Pt2 99.58(10) . 2_574
C7 P2 H2 106.4 . .
C2 P2 H2 106.4 . .
Pt1 P2 H2 106.4 . .
Pt2 P2 H2 6.8 2_574 .
C12 C11 H11A 109.5 . .
C12 C11 H11B 109.5 . .
H11A C11 H11B 109.5 . .
C12 C11 H11C 109.5 . .
H11A C11 H11C 109.5 . .
H11B C11 H11C 109.5 . .
O4 C12 C11 107.6(3) . .
O4 C12 C13 109.6(3) . .
C11 C12 C13 112.6(4) . .
O4 C12 P1 108.5(3) . .
C11 C12 P1 112.1(3) . .
C13 C12 P1 106.5(3) . .
C14 C13 C12 109.9(4) . .
C14 C13 H13A 109.7 . .
C12 C13 H13A 109.7 . .
C14 C13 H13B 109.7 . .
C12 C13 H13B 109.7 . .
H13A C13 H13B 108.2 . .
O6 C14 O5 110.8(4) . .
O6 C14 C13 109.0(4) . .
O5 C14 C13 113.1(4) . .
O6 C14 C15 105.2(4) . .
O5 C14 C15 105.3(4) . .
C13 C14 C15 113.1(5) . .
C14 C15 H15A 109.5 . .
C14 C15 H15B 109.5 . .
H15A C15 H15B 109.5 . .
C14 C15 H15C 109.5 . .
H15A C15 H15C 109.5 . .
H15B C15 H15C 109.5 . .
C17 C16 H16A 109.5 . .
C17 C16 H16B 109.5 . .
H16A C16 H16B 109.5 . .
C17 C16 H16C 109.5 . .
H16A C16 H16C 109.5 . .
H16B C16 H16C 109.5 . .
O5 C17 C16 106.6(3) . .
O5 C17 C18 108.1(3) . .
C16 C17 C18 114.5(4) . .
O5 C17 P1 107.1(3) . .
C16 C17 P1 111.5(3) . .
C18 C17 P1 108.7(3) . .
C19 C18 C17 111.8(4) . .
C19 C18 H18A 109.3 . .
C17 C18 H18A 109.3 . .
C19 C18 H18B 109.3 . .
C17 C18 H18B 109.3 . .
H18A C18 H18B 107.9 . .
O6 C19 O4 109.9(4) . .
O6 C19 C18 108.0(4) . .
O4 C19 C18 113.3(4) . .
O6 C19 C20 106.6(4) . .
O4 C19 C20 105.9(4) . .
C18 C19 C20 112.9(4) . .
C19 C20 H20A 109.5 . .
C19 C20 H20B 109.5 . .
H20A C20 H20B 109.5 . .
C19 C20 H20C 109.5 . .
H20A C20 H20C 109.5 . .
H20B C20 H20C 109.5 . .
C12 O4 C19 115.8(3) . .
C14 O5 C17 113.8(3) . .
C19 O6 C14 109.4(3) . .
Cl4 C21 Cl3 112.7(3) . .
Cl4 C21 H21A 109.1 . .
Cl3 C21 H21A 109.1 . .
Cl4 C21 H21B 109.1 . .
Cl3 C21 H21B 109.1 . .
H21A C21 H21B 107.8 . .

loop_
_geom_bond_atom_site_label_1
_geom_bond_atom_site_label_2
_geom_bond_distance
_geom_bond_site_symmetry_2
Pt1 P1 2.2282(11) .
Pt1 P2 2.2439(12) .
Pt1 Cl1 2.3430(11) .
Pt1 Cl2 2.3605(11) .
Pt2 Cl2 1.981(4) .
Pt2 Cl1 2.027(4) .
Pt2 P2 2.497(4) 2_575
Pt2 P1 2.618(4) 2_575
P1 C17 1.856(4) .
P1 C12 1.869(4) .
P1 Pt2 2.618(4) 2_574
P1 H1 1.4000 .
C1 C2 1.517(6) .
C1 H1A 0.9600 .
C1 H1B 0.9600 .
C1 H1C 0.9600 .
C2 O1 1.450(5) .
C2 C3 1.503(6) .
C2 P2 1.866(4) .
C3 C4 1.526(6) .
C3 H3A 0.9700 .
C3 H3B 0.9700 .
C4 O3 1.434(5) .
C4 O2 1.435(5) .
C4 C5 1.498(6) .
C5 H5A 0.9600 .
C5 H5B 0.9600 .
C5 H5C 0.9600 .
C6 C7 1.505(6) .
C6 H6A 0.9600 .
C6 H6B 0.9600 .
C6 H6C 0.9600 .
C7 O2 1.428(5) .
C7 C8 1.536(6) .
C7 P2 1.864(4) .
C8 C9 1.513(8) .
C8 H8A 0.9700 .
C8 H8B 0.9700 .
C9 O3 1.425(6) .
C9 O1 1.450(6) .
C9 C10 1.517(7) .
C10 H10A 0.9600 .
C10 H10B 0.9600 .
C10 H10C 0.9600 .
P2 Pt2 2.497(4) 2_574
P2 H2 1.4000 .
C11 C12 1.511(6) .
C11 H11A 0.9600 .
C11 H11B 0.9600 .
C11 H11C 0.9600 .
C12 O4 1.431(5) .
C12 C13 1.513(6) .
C13 C14 1.509(7) .
C13 H13A 0.9700 .
C13 H13B 0.9700 .
C14 O6 1.447(6) .
C14 O5 1.450(6) .
C14 C15 1.528(7) .
C15 H15A 0.9600 .
C15 H15B 0.9600 .
C15 H15C 0.9600 .
C16 C17 1.514(6) .
C16 H16A 0.9600 .
C16 H16B 0.9600 .
C16 H16C 0.9600 .
C17 O5 1.463(5) .
C17 C18 1.520(6) .
C18 C19 1.481(7) .
C18 H18A 0.9700 .
C18 H18B 0.9700 .
C19 O6 1.439(5) .
C19 O4 1.441(5) .
C19 C20 1.506(6) .
C20 H20A 0.9600 .
C20 H20B 0.9600 .
C20 H20C 0.9600 .
C21 Cl4 1.743(6) .
C21 Cl3 1.756(5) .
C21 H21A 0.9700 .
C21 H21B 0.9700 .

loop_
_geom_torsion_atom_site_label_1
_geom_torsion_atom_site_label_2
_geom_torsion_atom_site_label_3
_geom_torsion_atom_site_label_4
_geom_torsion
_geom_torsion_site_symmetry_1
_geom_torsion_site_symmetry_4
Cl2 Pt2 Cl1 Pt1 -16.67(15) . .
P2 Pt2 Cl1 Pt1 136.06(17) 2_575 .
P1 Pt2 Cl1 Pt1 -143.61(14) 2_575 .
P1 Pt1 Cl1 Pt2 -170.42(12) . .
P2 Pt1 Cl1 Pt2 156(10) . .
Cl2 Pt1 Cl1 Pt2 13.17(12) . .
Cl1 Pt2 Cl2 Pt1 16.52(15) . .
P2 Pt2 Cl2 Pt1 -130.6(2) 2_575 .
P1 Pt2 Cl2 Pt1 135.96(18) 2_575 .
P1 Pt1 Cl2 Pt2 -86.8(7) . .
P2 Pt1 Cl2 Pt2 166.74(12) . .
Cl1 Pt1 Cl2 Pt2 -13.47(13) . .
P2 Pt1 P1 C17 -122.13(18) . .
Cl1 Pt1 P1 C17 58.05(18) . .
Cl2 Pt1 P1 C17 131.3(7) . .
P2 Pt1 P1 C12 119.98(15) . .
Cl1 Pt1 P1 C12 -59.83(15) . .
Cl2 Pt1 P1 C12 13.4(7) . .
P2 Pt1 P1 Pt2 -0.58(10) . 2_574
Cl1 Pt1 P1 Pt2 179.61(10) . 2_574
Cl2 Pt1 P1 Pt2 -107.2(7) . 2_574
O1 C2 C3 C4 -50.0(4) . .
C1 C2 C3 C4 -169.9(4) . .
P2 C2 C3 C4 64.8(4) . .
C2 C3 C4 O3 57.6(4) . .
C2 C3 C4 O2 -63.0(4) . .
C2 C3 C4 C5 176.3(3) . .
O2 C7 C8 C9 -50.3(5) . .
C6 C7 C8 C9 -169.7(4) . .
P2 C7 C8 C9 66.5(4) . .
C7 C8 C9 O3 56.8(5) . .
C7 C8 C9 O1 -64.2(5) . .
C7 C8 C9 C10 176.2(4) . .
O3 C9 O1 C2 -52.4(5) . .
C8 C9 O1 C2 67.4(5) . .
C10 C9 O1 C2 -168.8(4) . .
C3 C2 O1 C9 48.4(5) . .
C1 C2 O1 C9 173.5(4) . .
P2 C2 O1 C9 -68.1(4) . .
C6 C7 O2 C4 174.0(3) . .
C8 C7 O2 C4 50.9(4) . .
P2 C7 O2 C4 -64.3(4) . .
O3 C4 O2 C7 -55.5(4) . .
C5 C4 O2 C7 -171.1(3) . .
C3 C4 O2 C7 64.3(4) . .
O1 C9 O3 C4 59.2(5) . .
C8 C9 O3 C4 -62.0(5) . .
C10 C9 O3 C4 174.9(4) . .
O2 C4 O3 C9 59.8(5) . .
C5 C4 O3 C9 175.1(4) . .
C3 C4 O3 C9 -62.3(5) . .
O2 C7 P2 C2 55.7(3) . .
C6 C7 P2 C2 174.6(3) . .
C8 C7 P2 C2 -60.9(3) . .
O2 C7 P2 Pt1 -75.7(3) . .
C6 C7 P2 Pt1 43.1(3) . .
C8 C7 P2 Pt1 167.7(2) . .
O2 C7 P2 Pt2 171.0(2) . 2_574
C6 C7 P2 Pt2 -70.2(3) . 2_574
C8 C7 P2 Pt2 54.4(3) . 2_574
O1 C2 P2 C7 59.6(3) . .
C3 C2 P2 C7 -57.8(3) . .
C1 C2 P2 C7 174.7(3) . .
O1 C2 P2 Pt1 -171.56(18) . .
C3 C2 P2 Pt1 71.0(3) . .
C1 C2 P2 Pt1 -56.5(3) . .
O1 C2 P2 Pt2 -54.6(3) . 2_574
C3 C2 P2 Pt2 -172.0(3) . 2_574
C1 C2 P2 Pt2 60.5(3) . 2_574
P1 Pt1 P2 C7 -118.29(15) . .
Cl1 Pt1 P2 C7 -84(7) . .
Cl2 Pt1 P2 C7 58.12(16) . .
P1 Pt1 P2 C2 123.19(16) . .
Cl1 Pt1 P2 C2 157(10) . .
Cl2 Pt1 P2 C2 -60.40(16) . .
P1 Pt1 P2 Pt2 0.62(10) . 2_574
Cl1 Pt1 P2 Pt2 34(7) . 2_574
Cl2 Pt1 P2 Pt2 177.02(10) . 2_574
C17 P1 C12 O4 -56.7(3) . .
Pt1 P1 C12 O4 74.5(3) . .
Pt2 P1 C12 O4 -174.1(2) 2_574 .
C17 P1 C12 C11 -175.3(3) . .
Pt1 P1 C12 C11 -44.1(3) . .
Pt2 P1 C12 C11 67.3(3) 2_574 .
C17 P1 C12 C13 61.2(3) . .
Pt1 P1 C12 C13 -167.6(2) . .
Pt2 P1 C12 C13 -56.2(3) 2_574 .
O4 C12 C13 C14 51.0(5) . .
C11 C12 C13 C14 170.6(4) . .
P1 C12 C13 C14 -66.2(4) . .
C12 C13 C14 O6 -58.3(5) . .
C12 C13 C14 O5 65.4(5) . .
C12 C13 C14 C15 -174.9(4) . .
C12 P1 C17 O5 -59.9(3) . .
Pt1 P1 C17 O5 172.0(2) . .
Pt2 P1 C17 O5 58.3(3) 2_574 .
C12 P1 C17 C16 -176.1(3) . .
Pt1 P1 C17 C16 55.8(4) . .
Pt2 P1 C17 C16 -57.9(3) 2_574 .
C12 P1 C17 C18 56.7(3) . .
Pt1 P1 C17 C18 -71.4(3) . .
Pt2 P1 C17 C18 174.9(3) 2_574 .
O5 C17 C18 C19 52.9(4) . .
C16 C17 C18 C19 171.5(3) . .
P1 C17 C18 C19 -63.0(4) . .
C17 C18 C19 O6 -60.1(4) . .
C17 C18 C19 O4 61.9(4) . .
C17 C18 C19 C20 -177.8(3) . .
C11 C12 O4 C19 -173.8(4) . .
C13 C12 O4 C19 -51.2(5) . .
P1 C12 O4 C19 64.8(4) . .
O6 C19 O4 C12 56.3(5) . .
C18 C19 O4 C12 -64.6(5) . .
C20 C19 O4 C12 171.2(4) . .
O6 C14 O5 C17 56.6(5) . .
C13 C14 O5 C17 -66.1(5) . .
C15 C14 O5 C17 169.9(4) . .
C16 C17 O5 C14 -174.4(4) . .
C18 C17 O5 C14 -50.9(5) . .
P1 C17 O5 C14 66.1(4) . .
O4 C19 O6 C14 -60.8(5) . .
C18 C19 O6 C14 63.3(5) . .
C20 C19 O6 C14 -175.1(4) . .
O5 C14 O6 C19 -61.8(5) . .
C13 C14 O6 C19 63.3(5) . .
C15 C14 O6 C19 -175.2(5) . .
